data_4115487
loop_
_publ_author_name
'Yongge Wei'
'Bubin Xu'
'Charles L. Barnes'
'Zhonghua Peng'

_publ_section_title
;
 An Efficient and Convenient Reaction Protocol to Organoimido Derivatives
 of Polyoxometalates
;
_journal_name_full 'Journal of the American Chemical Society'
_journal_page_first 4083
_journal_page_last 4084
_journal_paper_doi 10.1021/ja004033q
_journal_volume 123
_journal_year 2001
_chemical_formula_sum 'C40 H81 Mo6 N3 O18'
_chemical_formula_weight 1467.72
_chemical_name_systematic
; 
 ? 
;
_space_group_IT_number 2
_symmetry_cell_setting triclinic
_symmetry_space_group_name_Hall '-P 1'
_symmetry_space_group_name_H-M 'P -1'
_atom_sites_solution_hydrogens geom
_atom_sites_solution_primary direct
_atom_sites_solution_secondary difmap
_audit_creation_method SHELXL-97
_cell_angle_alpha 107.3230(10)
_cell_angle_beta 97.3240(10)
_cell_angle_gamma 100.0180(10)
_cell_formula_units_Z 2
_cell_length_a 12.1352(10)
_cell_length_b 12.4919(10)
_cell_length_c 19.6515(16)
_cell_measurement_reflns_used 7390
_cell_measurement_temperature 173(2)
_cell_measurement_theta_max 27.1
_cell_measurement_theta_min 2.2
_cell_volume 2749.1(4)
_computing_cell_refinement 'SMART (Bruker, 1998)'
_computing_data_collection 'SMART (Bruker, 1998)'
_computing_data_reduction 'SAINT (Bruker, 1998)'
_computing_molecular_graphics 'ORTEP-III (Burnett & Johnson, 1996)'
_computing_publication_material 'CIFTAB (Sheldrick, 1997)'
_computing_structure_refinement 'SHELXL-97 (Sheldrick, 1997)'
_computing_structure_solution 'SHELXS-97 (Sheldrick, 1997)'
_diffrn_ambient_temperature 173(2)
_diffrn_measured_fraction_theta_full 0.990
_diffrn_measured_fraction_theta_max 0.990
_diffrn_measurement_device_type 'Bruker SMART CCD area detector'
_diffrn_measurement_method 'omega scans'
_diffrn_radiation_monochromator graphite
_diffrn_radiation_source 'fine-focus sealed tube'
_diffrn_radiation_type MoK\a
_diffrn_radiation_wavelength 0.71073
_diffrn_reflns_av_R_equivalents 0.0311
_diffrn_reflns_av_sigmaI/netI 0.0428
_diffrn_reflns_limit_h_max 14
_diffrn_reflns_limit_h_min -14
_diffrn_reflns_limit_k_max 13
_diffrn_reflns_limit_k_min -14
_diffrn_reflns_limit_l_max 23
_diffrn_reflns_limit_l_min -23
_diffrn_reflns_number 18152
_diffrn_reflns_theta_full 24.71
_diffrn_reflns_theta_max 24.71
_diffrn_reflns_theta_min 1.74
_diffrn_standards_decay_% 0.0
_exptl_absorpt_coefficient_mu 1.393
_exptl_absorpt_correction_T_max 0.8182
_exptl_absorpt_correction_T_min 0.6799
_exptl_absorpt_correction_type multi-scan
_exptl_absorpt_process_details
;
 Data were corrected for decay and absorption using the program SADABS 
 based on the method of R.H. Blessing (Acta Cryst. A51, 33-38, 1995).
;
_exptl_crystal_colour orange
_exptl_crystal_density_diffrn 1.773
_exptl_crystal_description rods
_exptl_crystal_F_000 1476
_exptl_crystal_size_max 0.30
_exptl_crystal_size_mid 0.30
_exptl_crystal_size_min 0.15
_refine_diff_density_max 2.323
_refine_diff_density_min -1.253
_refine_diff_density_rms 0.141
_refine_ls_extinction_method none
_refine_ls_goodness_of_fit_ref 1.064
_refine_ls_hydrogen_treatment mixed
_refine_ls_matrix_type full
_refine_ls_number_parameters 614
_refine_ls_number_reflns 9295
_refine_ls_number_restraints 0
_refine_ls_restrained_S_all 1.064
_refine_ls_R_factor_all 0.0924
_refine_ls_R_factor_gt 0.0680
_refine_ls_shift/su_max 0.868
_refine_ls_shift/su_mean 0.011
_refine_ls_structure_factor_coef Fsqd
_refine_ls_weighting_details 'calc w=1/[\s^2^(Fo^2^)+(0.0431P)^2^+33.3046P] where P=(Fo^2^+2Fc^2^)/3'
_refine_ls_weighting_scheme calc
_refine_ls_wR_factor_gt 0.1549
_refine_ls_wR_factor_ref 0.1663
_reflns_number_gt 6737
_reflns_number_total 9295
_reflns_threshold_expression >2sigma(I)
_cod_data_source_file ja004033q_3.cif
_cod_data_source_block Ia
_cod_database_code 4115487

loop_
_symmetry_equiv_pos_as_xyz
'x, y, z'
'-x, -y, -z'

loop_
_atom_site_label
_atom_site_type_symbol
_atom_site_fract_x
_atom_site_fract_y
_atom_site_fract_z
_atom_site_U_iso_or_equiv
_atom_site_adp_type
_atom_site_occupancy
_atom_site_symmetry_multiplicity
_atom_site_calc_flag
_atom_site_refinement_flags
Mo1 Mo 0.23595(7) 0.00270(8) 0.34929(4) 0.0373(2) Uani 1 1 d .
O1 O 0.1331(5) -0.1071(6) 0.2652(3) 0.0438(16) Uani 1 1 d .
N1 N 0.1947(7) -0.0440(7) 0.4183(4) 0.044(2) Uani 1 1 d .
C1 C 0.1644(8) -0.0823(9) 0.4750(5) 0.043(2) Uani 1 1 d .
C12A C 0.533(4) 0.483(3) 0.129(2) 0.36(3) Uani 1 1 d .
H12A H 0.4869 0.4578 0.0796 0.533 Uiso 1 1 calc R
H12B H 0.5964 0.4444 0.1283 0.533 Uiso 1 1 calc R
H12C H 0.5631 0.5668 0.1445 0.533 Uiso 1 1 calc R
Mo2 Mo 0.15827(9) -0.08890(8) 0.17462(5) 0.0507(3) Uani 1 1 d .
O2 O 0.2926(5) 0.0613(5) 0.2601(3) 0.0318(13) Uani 1 1 d .
C2 C 0.0485(8) -0.1310(10) 0.4707(6) 0.051(3) Uani 1 1 d .
Mo3 Mo 0.35352(8) 0.12376(8) 0.16747(5) 0.0475(3) Uani 1 1 d .
O3 O 0.3614(5) 0.1370(6) 0.4032(3) 0.0415(16) Uani 1 1 d .
C3 C 0.0192(10) -0.1608(11) 0.5287(7) 0.061(3) Uani 1 1 d .
H3 H -0.0586 -0.1905 0.5281 0.073 Uiso 1 1 calc R
Mo4 Mo 0.42979(7) 0.21537(8) 0.34571(5) 0.0445(2) Uani 1 1 d .
O4 O 0.1409(5) 0.1128(6) 0.3433(4) 0.0464(17) Uani 1 1 d .
C4 C 0.1001(10) -0.1485(13) 0.5876(7) 0.072(4) Uani 1 1 d .
H4 H 0.0774 -0.1705 0.6269 0.086 Uiso 1 1 calc R
Mo5 Mo 0.16135(7) 0.17823(8) 0.26949(5) 0.0417(2) Uani 1 1 d .
O5 O 0.3544(6) -0.0820(6) 0.3258(4) 0.0454(17) Uani 1 1 d .
C5 C 0.2155(9) -0.1041(12) 0.5908(6) 0.065(4) Uani 1 1 d .
H5 H 0.2708 -0.0981 0.6314 0.078 Uiso 1 1 calc R
Mo6 Mo 0.42736(9) -0.05230(9) 0.25159(6) 0.0530(3) Uani 1 1 d .
O6 O 0.2317(7) -0.0086(6) 0.1167(3) 0.0530(19) Uani 1 1 d .
C6 C 0.2485(9) -0.0688(11) 0.5343(6) 0.055(3) Uani 1 1 d .
O7 O 0.0771(5) 0.0379(6) 0.1996(4) 0.0487(17) Uani 1 1 d .
C7 C -0.0382(10) -0.1495(12) 0.4043(7) 0.068(3) Uani 1 1 d .
H7A H -0.0078 -0.1825 0.3608 0.103 Uiso 1 1 calc R
H7B H -0.0554 -0.0757 0.4043 0.103 Uiso 1 1 calc R
H7C H -0.1080 -0.2023 0.4043 0.103 Uiso 1 1 calc R
O8 O 0.2896(7) -0.1538(6) 0.1839(4) 0.0545(19) Uani 1 1 d .
C8 C 0.3729(10) -0.0231(15) 0.5359(7) 0.086(5) Uani 1 1 d .
H8A H 0.4049 -0.0855 0.5084 0.129 Uiso 1 1 calc R
H8B H 0.4143 0.0076 0.5863 0.129 Uiso 1 1 calc R
H8C H 0.3800 0.0382 0.5141 0.129 Uiso 1 1 calc R
O9 O 0.4517(6) 0.2310(6) 0.2518(4) 0.0490(18) Uani 1 1 d .
O10 O 0.2381(6) 0.2049(6) 0.1927(4) 0.0467(17) Uani 1 1 d .
O11 O 0.4462(7) 0.0162(6) 0.1761(4) 0.056(2) Uani 1 1 d .
O12 O 0.2999(6) 0.2799(5) 0.3350(3) 0.0429(16) Uani 1 1 d .
O13 O 0.5119(5) 0.0907(6) 0.3191(4) 0.0503(18) Uani 1 1 d .
O14 O 0.0593(8) -0.1958(7) 0.1128(4) 0.080(3) Uani 1 1 d .
O15 O 0.3966(8) 0.1648(7) 0.0984(4) 0.070(2) Uani 1 1 d .
O16 O 0.5296(7) 0.3261(7) 0.4056(5) 0.068(2) Uani 1 1 d .
O17 O 0.0686(6) 0.2657(7) 0.2754(4) 0.063(2) Uani 1 1 d .
O18 O 0.5215(8) -0.1382(8) 0.2440(5) 0.080(3) Uani 1 1 d .
N1A N 0.3019(10) 0.5918(9) 0.3133(7) 0.077(3) Uani 1 1 d .
C1A C 0.2170(12) 0.6408(12) 0.2741(9) 0.084(4) Uani 1 1 d .
H1A1 H 0.2575 0.6826 0.2457 0.101 Uiso 1 1 calc R
H1A2 H 0.1890 0.6974 0.3109 0.101 Uiso 1 1 calc R
C2A C 0.1143(16) 0.5514(14) 0.2230(11) 0.114(6) Uani 1 1 d .
H2A1 H 0.1419 0.4926 0.1875 0.137 Uiso 1 1 calc R
H2A2 H 0.0710 0.5123 0.2516 0.137 Uiso 1 1 calc R
C3A C 0.0390(19) 0.5997(15) 0.1844(15) 0.178(13) Uani 1 1 d .
H3A1 H 0.0858 0.6437 0.1597 0.214 Uiso 1 1 calc R
H3A2 H 0.0108 0.6561 0.2212 0.214 Uiso 1 1 calc R
C4A C -0.0627(18) 0.5240(15) 0.1290(13) 0.149(9) Uani 1 1 d .
H4A1 H -0.0373 0.4760 0.0874 0.223 Uiso 1 1 calc R
H4A2 H -0.1092 0.5718 0.1129 0.223 Uiso 1 1 calc R
H4A3 H -0.1081 0.4747 0.1506 0.223 Uiso 1 1 calc R
C5A C 0.3999(12) 0.6918(13) 0.3593(9) 0.086(4) Uani 1 1 d .
H5A1 H 0.4380 0.7247 0.3261 0.103 Uiso 1 1 calc R
H5A2 H 0.3669 0.7521 0.3895 0.103 Uiso 1 1 calc R
C6A C 0.4905(19) 0.666(2) 0.4091(14) 0.156(10) Uani 1 1 d .
H6A1 H 0.4864 0.7075 0.4599 0.187 Uiso 1 1 calc R
H6A2 H 0.4713 0.5829 0.4021 0.187 Uiso 1 1 calc R
C7A C 0.600(2) 0.695(3) 0.4005(17) 0.212(15) Uani 1 1 d .
H7A1 H 0.6207 0.7786 0.4098 0.254 Uiso 1 1 calc R
H7A2 H 0.6038 0.6563 0.3491 0.254 Uiso 1 1 calc R
C8A C 0.689(2) 0.665(3) 0.4468(15) 0.205(13) Uani 1 1 d .
H8A1 H 0.6580 0.5922 0.4537 0.307 Uiso 1 1 calc R
H8A2 H 0.7128 0.7261 0.4941 0.307 Uiso 1 1 calc R
H8A3 H 0.7551 0.6578 0.4232 0.307 Uiso 1 1 calc R
C9A C 0.3441(15) 0.5008(13) 0.2594(10) 0.101(6) Uani 1 1 d .
H9A1 H 0.4003 0.4723 0.2865 0.122 Uiso 1 1 calc R
H9A2 H 0.2790 0.4351 0.2333 0.122 Uiso 1 1 calc R
C10A C 0.3984(18) 0.5424(16) 0.2044(11) 0.124(7) Uani 1 1 d .
H10A H 0.4459 0.6213 0.2283 0.149 Uiso 1 1 calc R
H10B H 0.3386 0.5446 0.1659 0.149 Uiso 1 1 calc R
C11A C 0.474(3) 0.460(2) 0.1705(15) 0.216(18) Uani 1 1 d .
H11A H 0.5248 0.4513 0.2110 0.259 Uiso 1 1 calc R
H11B H 0.4225 0.3835 0.1444 0.259 Uiso 1 1 calc R
C13A C 0.2432(13) 0.5320(12) 0.3612(9) 0.087(5) Uani 1 1 d .
H13A H 0.2985 0.4973 0.3841 0.104 Uiso 1 1 calc R
H13B H 0.1794 0.4687 0.3298 0.104 Uiso 1 1 calc R
C14A C 0.1964(15) 0.6118(14) 0.4215(11) 0.113(6) Uani 1 1 d .
H14A H 0.2558 0.6827 0.4475 0.135 Uiso 1 1 calc R
H14B H 0.1300 0.6342 0.3992 0.135 Uiso 1 1 calc R
C15A C 0.162(3) 0.555(2) 0.4736(16) 0.196(15) Uani 1 1 d .
H15A H 0.2294 0.5767 0.5128 0.236 Uiso 1 1 calc R
H15B H 0.1043 0.5945 0.4954 0.236 Uiso 1 1 calc R
C16A C 0.123(3) 0.453(2) 0.4615(14) 0.201(15) Uani 1 1 d .
H16A H 0.0578 0.4251 0.4213 0.302 Uiso 1 1 calc R
H16B H 0.0995 0.4411 0.5050 0.302 Uiso 1 1 calc R
H16C H 0.1825 0.4101 0.4485 0.302 Uiso 1 1 calc R
N1B N 0.2372(10) -0.1039(14) -0.1091(7) 0.094(4) Uani 1 1 d .
C1B C 0.2829(13) 0.0023(15) -0.1197(7) 0.085(5) Uani 1 1 d .
H1B1 H 0.3612 0.0002 -0.1284 0.102 Uiso 1 1 calc R
H1B2 H 0.2903 0.0644 -0.0731 0.102 Uiso 1 1 calc R
C2B C 0.2247(15) 0.0392(14) -0.1779(8) 0.093(5) Uani 1 1 d .
H2B1 H 0.1413 0.0155 -0.1815 0.112 Uiso 1 1 calc R
H2B2 H 0.2429 -0.0035 -0.2247 0.112 Uiso 1 1 calc R
C3B C 0.2540(15) 0.168(2) -0.1684(10) 0.131(8) Uani 1 1 d .
H3B1 H 0.2269 0.2099 -0.1249 0.157 Uiso 1 1 calc R
H3B2 H 0.3380 0.1938 -0.1590 0.157 Uiso 1 1 calc R
C4B C 0.2043(19) 0.200(2) -0.2323(12) 0.166(10) Uani 1 1 d .
H4B1 H 0.2116 0.1442 -0.2777 0.248 Uiso 1 1 calc R
H4B2 H 0.2457 0.2770 -0.2286 0.248 Uiso 1 1 calc R
H4B3 H 0.1237 0.2001 -0.2320 0.248 Uiso 1 1 calc R
C5B C 0.3269(11) -0.1200(17) -0.0543(7) 0.097(6) Uani 1 1 d .
H5B1 H 0.3970 -0.1219 -0.0750 0.117 Uiso 1 1 calc R
H5B2 H 0.3445 -0.0507 -0.0106 0.117 Uiso 1 1 calc R
C6B C 0.3022(16) -0.2232(19) -0.0299(9) 0.113(6) Uani 1 1 d .
H6B1 H 0.2800 -0.2940 -0.0728 0.135 Uiso 1 1 calc R
H6B2 H 0.2378 -0.2190 -0.0037 0.135 Uiso 1 1 calc R
C7B C 0.4058(13) -0.2281(17) 0.0193(9) 0.102(6) Uani 1 1 d .
H7B1 H 0.4703 -0.2344 -0.0068 0.122 Uiso 1 1 calc R
H7B2 H 0.4289 -0.1575 0.0623 0.122 Uiso 1 1 calc R
C8B C 0.375(2) -0.332(2) 0.0425(11) 0.159(9) Uani 1 1 d .
H8B1 H 0.3056 -0.3291 0.0632 0.239 Uiso 1 1 calc R
H8B2 H 0.4375 -0.3322 0.0792 0.239 Uiso 1 1 calc R
H8B3 H 0.3614 -0.4017 0.0004 0.239 Uiso 1 1 calc R
C9B C 0.1363(12) -0.074(2) -0.0716(9) 0.135(9) Uani 1 1 d .
H9B1 H 0.0972 -0.0270 -0.0952 0.162 Uiso 1 1 calc R
H9B2 H 0.1657 -0.0274 -0.0199 0.162 Uiso 1 1 calc R
C10B C 0.0387(14) -0.1996(16) -0.0777(9) 0.098(5) Uani 1 1 d .
H10C H 0.0058 -0.2451 -0.1292 0.118 Uiso 1 1 calc R
H10D H 0.0768 -0.2477 -0.0550 0.118 Uiso 1 1 calc R
C11B C -0.0577(11) -0.1589(13) -0.0362(7) 0.078(4) Uani 1 1 d .
H11C H -0.0257 -0.1162 0.0158 0.094 Uiso 1 1 calc R
H11D H -0.0942 -0.1086 -0.0578 0.094 Uiso 1 1 calc R
C12B C -0.1389(14) -0.2637(16) -0.0444(9) 0.105(5) Uani 1 1 d .
H12D H -0.1731 -0.3022 -0.0959 0.158 Uiso 1 1 calc R
H12E H -0.1988 -0.2450 -0.0168 0.158 Uiso 1 1 calc R
H12F H -0.0998 -0.3148 -0.0261 0.158 Uiso 1 1 calc R
C13B C 0.1958(11) -0.1939(14) -0.1794(6) 0.088(5) Uani 1 1 d .
H13C H 0.1407 -0.1682 -0.2092 0.106 Uiso 1 1 calc R
H13D H 0.1543 -0.2637 -0.1717 0.106 Uiso 1 1 calc R
C14B C 0.2880(12) -0.2252(14) -0.2209(7) 0.091(5) Uani 1 1 d .
H14C H 0.3433 -0.2510 -0.1913 0.110 Uiso 1 1 calc R
H14D H 0.3292 -0.1560 -0.2293 0.110 Uiso 1 1 calc R
C15B C 0.2412(15) -0.3196(15) -0.2935(9) 0.104(6) Uani 1 1 d .
H15C H 0.1852 -0.2919 -0.3213 0.125 Uiso 1 1 calc R
H15D H 0.3050 -0.3272 -0.3200 0.125 Uiso 1 1 calc R
C16B C 0.188(2) -0.4309(17) -0.2963(13) 0.154(9) Uani 1 1 d .
H16D H 0.2367 -0.4563 -0.2631 0.231 Uiso 1 1 calc R
H16E H 0.1779 -0.4840 -0.3459 0.231 Uiso 1 1 calc R
H16F H 0.1141 -0.4298 -0.2820 0.231 Uiso 1 1 calc R

loop_
_atom_site_aniso_label
_atom_site_aniso_U_11
_atom_site_aniso_U_22
_atom_site_aniso_U_33
_atom_site_aniso_U_23
_atom_site_aniso_U_13
_atom_site_aniso_U_12
Mo1 0.0349(4) 0.0475(5) 0.0357(4) 0.0229(4) 0.0095(3) 0.0066(4)
O1 0.044(4) 0.043(4) 0.045(4) 0.024(3) 0.004(3) -0.001(3)
N1 0.044(5) 0.052(5) 0.043(5) 0.026(4) 0.011(4) 0.008(4)
C1 0.040(5) 0.055(6) 0.042(5) 0.027(5) 0.012(4) 0.008(5)
C12A 0.55(9) 0.18(4) 0.35(6) 0.01(4) 0.25(6) 0.14(5)
Mo2 0.0699(7) 0.0411(5) 0.0356(5) 0.0134(4) 0.0025(4) 0.0020(5)
O2 0.037(3) 0.033(3) 0.035(3) 0.020(3) 0.012(3) 0.013(3)
C2 0.035(5) 0.072(8) 0.061(7) 0.042(6) 0.013(5) 0.015(5)
Mo3 0.0648(6) 0.0497(6) 0.0465(5) 0.0300(4) 0.0288(5) 0.0220(5)
O3 0.040(4) 0.055(4) 0.032(3) 0.022(3) 0.003(3) 0.004(3)
C3 0.048(6) 0.084(9) 0.073(8) 0.047(7) 0.029(6) 0.021(6)
Mo4 0.0334(5) 0.0514(6) 0.0513(5) 0.0257(4) 0.0058(4) 0.0022(4)
O4 0.041(4) 0.063(5) 0.048(4) 0.027(4) 0.021(3) 0.020(3)
C4 0.062(8) 0.114(11) 0.065(8) 0.057(8) 0.033(7) 0.023(8)
Mo5 0.0372(5) 0.0497(5) 0.0491(5) 0.0242(4) 0.0125(4) 0.0204(4)
O5 0.047(4) 0.052(4) 0.056(4) 0.036(4) 0.020(3) 0.020(3)
C5 0.046(6) 0.117(11) 0.057(7) 0.062(7) 0.017(5) 0.021(7)
Mo6 0.0577(6) 0.0588(6) 0.0702(7) 0.0401(5) 0.0342(5) 0.0359(5)
O6 0.083(5) 0.050(4) 0.030(4) 0.016(3) 0.013(3) 0.017(4)
C6 0.047(6) 0.082(8) 0.050(6) 0.037(6) 0.021(5) 0.013(6)
O7 0.035(4) 0.063(5) 0.051(4) 0.026(4) -0.002(3) 0.011(3)
C7 0.047(7) 0.089(10) 0.080(9) 0.046(8) 0.012(6) 0.014(6)
O8 0.083(5) 0.041(4) 0.051(4) 0.021(3) 0.026(4) 0.026(4)
C8 0.045(7) 0.152(15) 0.072(9) 0.055(9) 0.016(6) 0.011(8)
O9 0.046(4) 0.059(5) 0.064(5) 0.041(4) 0.028(3) 0.020(3)
O10 0.057(4) 0.051(4) 0.045(4) 0.029(3) 0.014(3) 0.021(4)
O11 0.075(5) 0.060(5) 0.060(5) 0.035(4) 0.042(4) 0.037(4)
O12 0.050(4) 0.038(4) 0.044(4) 0.017(3) 0.014(3) 0.012(3)
O13 0.035(4) 0.069(5) 0.071(5) 0.047(4) 0.020(3) 0.020(3)
O14 0.112(7) 0.059(5) 0.046(5) 0.017(4) -0.017(5) -0.014(5)
O15 0.109(7) 0.073(6) 0.057(5) 0.041(4) 0.047(5) 0.037(5)
O16 0.054(5) 0.075(6) 0.072(5) 0.033(5) 0.002(4) -0.004(4)
O17 0.055(5) 0.076(6) 0.075(5) 0.033(5) 0.017(4) 0.043(4)
O18 0.088(6) 0.079(6) 0.116(8) 0.058(6) 0.057(6) 0.058(5)
N1A 0.081(8) 0.059(7) 0.122(10) 0.058(7) 0.039(7) 0.035(6)
C1A 0.076(9) 0.061(9) 0.118(12) 0.040(9) 0.005(9) 0.016(7)
C2A 0.117(14) 0.064(10) 0.165(18) 0.043(11) 0.024(13) 0.022(10)
C3A 0.145(18) 0.059(11) 0.27(3) 0.045(15) -0.11(2) -0.008(11)
C4A 0.154(19) 0.063(11) 0.21(2) 0.039(13) -0.033(17) 0.019(12)
C5A 0.066(9) 0.092(11) 0.121(13) 0.068(10) 0.017(8) 0.018(8)
C6A 0.128(18) 0.22(3) 0.21(3) 0.17(2) 0.052(18) 0.077(19)
C7A 0.14(2) 0.27(4) 0.21(3) 0.09(3) -0.07(2) 0.04(2)
C8A 0.14(2) 0.22(3) 0.19(3) 0.00(2) 0.03(2) 0.01(2)
C9A 0.128(14) 0.079(10) 0.154(16) 0.076(11) 0.084(12) 0.064(10)
C10A 0.159(18) 0.089(12) 0.148(17) 0.048(12) 0.093(15) 0.025(12)
C11A 0.40(5) 0.110(18) 0.18(2) 0.061(17) 0.20(3) 0.02(2)
C13A 0.094(11) 0.067(9) 0.132(13) 0.055(9) 0.056(10) 0.041(8)
C14A 0.100(12) 0.079(11) 0.177(19) 0.042(12) 0.068(13) 0.036(10)
C15A 0.29(3) 0.098(16) 0.28(3) 0.09(2) 0.23(3) 0.08(2)
C16A 0.34(4) 0.14(2) 0.20(3) 0.07(2) 0.20(3) 0.09(3)
N1B 0.059(7) 0.124(12) 0.081(9) 0.004(8) 0.015(6) 0.025(8)
C1B 0.077(10) 0.113(13) 0.053(8) -0.005(8) -0.004(7) 0.059(10)
C2B 0.112(13) 0.076(11) 0.082(11) 0.012(9) 0.033(9) 0.012(9)
C3B 0.093(12) 0.25(3) 0.098(13) 0.073(16) 0.047(10) 0.102(16)
C4B 0.138(19) 0.27(3) 0.128(18) 0.11(2) 0.024(15) 0.08(2)
C5B 0.047(7) 0.163(17) 0.051(8) -0.018(9) -0.006(6) 0.047(9)
C6B 0.113(15) 0.152(18) 0.086(12) 0.031(12) 0.050(11) 0.053(13)
C7B 0.071(10) 0.138(16) 0.070(10) 0.004(10) 0.003(8) 0.013(10)
C8B 0.20(3) 0.16(2) 0.105(16) 0.029(15) 0.045(16) 0.009(19)
C9B 0.048(8) 0.25(3) 0.083(11) -0.001(13) 0.024(8) 0.050(12)
C10B 0.100(12) 0.131(15) 0.087(11) 0.044(10) 0.039(9) 0.054(11)
C11B 0.070(9) 0.104(11) 0.068(8) 0.048(8) 0.008(7) 0.009(8)
C12B 0.095(12) 0.126(15) 0.106(13) 0.064(12) -0.002(10) 0.023(11)
C13B 0.053(7) 0.135(14) 0.047(7) 0.003(8) 0.015(6) -0.013(8)
C14B 0.083(10) 0.106(12) 0.063(8) 0.000(8) 0.036(7) -0.004(9)
C15B 0.099(12) 0.106(13) 0.082(11) 0.023(10) 0.008(9) -0.023(10)
C16B 0.17(2) 0.095(15) 0.18(2) 0.052(15) -0.025(17) 0.017(15)

loop_
_atom_type_symbol
_atom_type_description
_atom_type_scat_dispersion_real
_atom_type_scat_dispersion_imag
_atom_type_scat_source
C C 0.0033 0.0016 'International Tables Vol C Tables 4.2.6.8 and 6.1.1.4'
H H 0.0000 0.0000 'International Tables Vol C Tables 4.2.6.8 and 6.1.1.4'
N N 0.0061 0.0033 'International Tables Vol C Tables 4.2.6.8 and 6.1.1.4'
O O 0.0106 0.0060 'International Tables Vol C Tables 4.2.6.8 and 6.1.1.4'
Mo Mo -1.6832 0.6857 'International Tables Vol C Tables 4.2.6.8 and 6.1.1.4'

loop_
_geom_angle_atom_site_label_1
_geom_angle_atom_site_label_2
_geom_angle_atom_site_label_3
_geom_angle
N1 Mo1 O1 101.9(3)
N1 Mo1 O5 100.3(3)
O1 Mo1 O5 89.2(3)
N1 Mo1 O4 103.1(3)
O1 Mo1 O4 87.9(3)
O5 Mo1 O4 156.5(3)
N1 Mo1 O3 101.8(3)
O1 Mo1 O3 156.3(2)
O5 Mo1 O3 86.4(3)
O4 Mo1 O3 87.0(3)
N1 Mo1 O2 178.7(3)
O1 Mo1 O2 78.3(2)
O5 Mo1 O2 78.4(2)
O4 Mo1 O2 78.1(2)
O3 Mo1 O2 78.0(2)
Mo2 O1 Mo1 114.7(3)
C1 N1 Mo1 178.4(7)
C6 C1 N1 119.3(8)
C6 C1 C2 122.2(9)
N1 C1 C2 118.5(9)
O14 Mo2 O1 103.7(3)
O14 Mo2 O8 104.4(4)
O1 Mo2 O8 88.0(3)
O14 Mo2 O6 103.1(4)
O1 Mo2 O6 153.0(3)
O8 Mo2 O6 88.0(3)
O14 Mo2 O7 102.8(4)
O1 Mo2 O7 85.5(3)
O8 Mo2 O7 152.8(3)
O6 Mo2 O7 85.9(3)
O14 Mo2 O2 178.9(4)
O1 Mo2 O2 76.4(2)
O8 Mo2 O2 76.8(3)
O6 Mo2 O2 76.7(2)
O7 Mo2 O2 76.1(2)
Mo1 O2 Mo2 90.6(2)
Mo1 O2 Mo5 90.3(2)
Mo2 O2 Mo5 90.3(2)
Mo1 O2 Mo6 90.2(2)
Mo2 O2 Mo6 90.8(2)
Mo5 O2 Mo6 178.8(3)
Mo1 O2 Mo3 179.5(3)
Mo2 O2 Mo3 89.9(2)
Mo5 O2 Mo3 89.8(2)
Mo6 O2 Mo3 89.7(2)
Mo1 O2 Mo4 90.3(2)
Mo2 O2 Mo4 179.1(3)
Mo5 O2 Mo4 89.5(2)
Mo6 O2 Mo4 89.4(2)
Mo3 O2 Mo4 89.2(2)
C3 C2 C1 117.7(10)
C3 C2 C7 121.8(10)
C1 C2 C7 120.5(9)
O15 Mo3 O9 104.1(4)
O15 Mo3 O10 104.2(3)
O9 Mo3 O10 87.6(3)
O15 Mo3 O6 102.2(4)
O9 Mo3 O6 153.7(3)
O10 Mo3 O6 86.6(3)
O15 Mo3 O11 102.3(3)
O9 Mo3 O11 87.3(3)
O10 Mo3 O11 153.4(3)
O6 Mo3 O11 86.5(3)
O15 Mo3 O2 178.2(3)
O9 Mo3 O2 77.4(2)
O10 Mo3 O2 76.7(2)
O6 Mo3 O2 76.3(2)
O11 Mo3 O2 76.8(2)
Mo4 O3 Mo1 115.0(3)
C2 C3 C4 121.2(10)
O16 Mo4 O3 104.5(3)
O16 Mo4 O12 103.6(4)
O3 Mo4 O12 89.9(3)
O16 Mo4 O9 103.1(3)
O3 Mo4 O9 152.2(3)
O12 Mo4 O9 86.4(3)
O16 Mo4 O13 103.6(4)
O3 Mo4 O13 86.6(3)
O12 Mo4 O13 152.5(3)
O9 Mo4 O13 84.2(3)
O16 Mo4 O2 178.8(3)
O3 Mo4 O2 76.6(2)
O12 Mo4 O2 76.7(2)
O9 Mo4 O2 75.7(3)
O13 Mo4 O2 76.0(3)
Mo5 O4 Mo1 114.4(3)
C3 C4 C5 121.1(10)
O17 Mo5 O4 104.3(3)
O17 Mo5 O7 103.5(4)
O4 Mo5 O7 89.3(3)
O17 Mo5 O10 102.6(3)
O4 Mo5 O10 152.9(3)
O7 Mo5 O10 87.0(3)
O17 Mo5 O12 102.7(3)
O4 Mo5 O12 86.9(3)
O7 Mo5 O12 153.6(3)
O10 Mo5 O12 84.7(3)
O17 Mo5 O2 178.3(3)
O4 Mo5 O2 77.1(2)
O7 Mo5 O2 77.3(3)
O10 Mo5 O2 75.9(2)
O12 Mo5 O2 76.4(2)
Mo6 O5 Mo1 114.5(3)
C6 C5 C4 119.6(10)
O18 Mo6 O5 102.6(3)
O18 Mo6 O13 104.0(4)
O5 Mo6 O13 89.4(3)
O18 Mo6 O11 103.8(3)
O5 Mo6 O11 153.4(3)
O13 Mo6 O11 87.2(3)
O18 Mo6 O8 102.7(4)
O5 Mo6 O8 85.8(3)
O13 Mo6 O8 153.3(3)
O11 Mo6 O8 85.4(3)
O18 Mo6 O2 178.2(4)
O5 Mo6 O2 76.9(2)
O13 Mo6 O2 77.8(2)
O11 Mo6 O2 76.6(2)
O8 Mo6 O2 75.5(3)
Mo3 O6 Mo2 117.0(3)
C5 C6 C1 118.0(10)
C5 C6 C8 120.5(10)
C1 C6 C8 121.4(9)
Mo5 O7 Mo2 116.4(3)
Mo2 O8 Mo6 116.9(3)
Mo3 O9 Mo4 117.6(3)
Mo3 O10 Mo5 117.6(3)
Mo3 O11 Mo6 116.9(3)
Mo4 O12 Mo5 117.3(3)
Mo6 O13 Mo4 116.9(3)
C9A N1A C1A 110.8(12)
C9A N1A C5A 111.4(12)
C1A N1A C5A 107.6(9)
C9A N1A C13A 106.5(9)
C1A N1A C13A 109.9(11)
C5A N1A C13A 110.7(12)
N1A C1A C2A 114.8(12)
C3A C2A C1A 113.4(13)
C2A C3A C4A 120.7(15)
C6A C5A N1A 117.5(14)
C7A C6A C5A 116.8(19)
C6A C7A C8A 117(3)
C10A C9A N1A 114.0(12)
C9A C10A C11A 109.3(15)
C12A C11A C10A 120(3)
N1A C13A C14A 114.6(11)
C15A C14A C13A 111.5(14)
C16A C15A C14A 127(3)
C1B N1B C13B 109.5(13)
C1B N1B C5B 106.2(12)
C13B N1B C5B 119.1(14)
C1B N1B C9B 101.4(14)
C13B N1B C9B 110.6(11)
C5B N1B C9B 108.4(12)
N1B C1B C2B 121.5(14)
C1B C2B C3B 116.8(15)
C4B C3B C2B 115(2)
C6B C5B N1B 119.0(15)
C5B C6B C7B 110.3(16)
C8B C7B C6B 107.6(17)
N1B C9B C10B 110.7(15)
C11B C10B C9B 106.3(12)
C12B C11B C10B 105.2(14)
N1B C13B C14B 114.2(11)
C13B C14B C15B 112.4(12)
C16B C15B C14B 120.5(17)

loop_
_geom_bond_atom_site_label_1
_geom_bond_atom_site_label_2
_geom_bond_distance
Mo1 N1 1.723(7)
Mo1 O1 1.924(6)
Mo1 O5 1.951(6)
Mo1 O4 1.962(7)
Mo1 O3 1.974(6)
Mo1 O2 2.230(6)
O1 Mo2 1.915(6)
N1 C1 1.403(11)
C1 C6 1.397(14)
C1 C2 1.413(13)
C12A C11A 1.23(4)
Mo2 O14 1.675(8)
Mo2 O8 1.922(7)
Mo2 O6 1.930(7)
Mo2 O7 1.980(7)
Mo2 O2 2.316(6)
O2 Mo5 2.330(6)
O2 Mo6 2.334(6)
O2 Mo3 2.337(6)
O2 Mo4 2.355(6)
C2 C3 1.368(14)
C2 C7 1.500(15)
Mo3 O15 1.697(7)
Mo3 O9 1.892(8)
Mo3 O10 1.900(7)
Mo3 O6 1.925(7)
Mo3 O11 1.927(7)
O3 Mo4 1.881(6)
C3 C4 1.372(16)
Mo4 O16 1.688(8)
Mo4 O12 1.907(7)
Mo4 O9 1.959(6)
Mo4 O13 1.969(7)
O4 Mo5 1.886(6)
C4 C5 1.399(16)
Mo5 O17 1.692(7)
Mo5 O7 1.895(7)
Mo5 O10 1.951(6)
Mo5 O12 1.957(7)
O5 Mo6 1.894(6)
C5 C6 1.390(13)
Mo6 O18 1.689(7)
Mo6 O13 1.899(8)
Mo6 O11 1.938(7)
Mo6 O8 1.965(8)
C6 C8 1.510(15)
N1A C9A 1.517(17)
N1A C1A 1.525(16)
N1A C5A 1.526(17)
N1A C13A 1.535(16)
C1A C2A 1.53(2)
C2A C3A 1.44(2)
C3A C4A 1.50(2)
C5A C6A 1.52(2)
C6A C7A 1.36(3)
C7A C8A 1.49(3)
C9A C10A 1.51(2)
C10A C11A 1.55(3)
C13A C14A 1.54(2)
C14A C15A 1.47(3)
C15A C16A 1.22(3)
N1B C1B 1.43(2)
N1B C13B 1.459(17)
N1B C5B 1.512(18)
N1B C9B 1.552(16)
C1B C2B 1.50(2)
C2B C3B 1.53(3)
C3B C4B 1.52(2)
C5B C6B 1.50(2)
C6B C7B 1.51(2)
C7B C8B 1.50(3)
C9B C10B 1.76(3)
C10B C11B 1.579(19)
C11B C12B 1.45(2)
C13B C14B 1.505(17)
C14B C15B 1.519(19)
C15B C16B 1.41(2)

loop_
_geom_torsion_atom_site_label_1
_geom_torsion_atom_site_label_2
_geom_torsion_atom_site_label_3
_geom_torsion_atom_site_label_4
_geom_torsion
N1 Mo1 O1 Mo2 -176.5(4)
O5 Mo1 O1 Mo2 -76.1(4)
O4 Mo1 O1 Mo2 80.5(4)
O3 Mo1 O1 Mo2 3.0(9)
O2 Mo1 O1 Mo2 2.2(3)
O1 Mo1 N1 C1 123(28)
O5 Mo1 N1 C1 31(28)
O4 Mo1 N1 C1 -147(28)
O3 Mo1 N1 C1 -57(28)
O2 Mo1 N1 C1 21(39)
Mo1 N1 C1 C6 24(29)
Mo1 N1 C1 C2 -158(28)
Mo1 O1 Mo2 O14 179.1(5)
Mo1 O1 Mo2 O8 74.8(4)
Mo1 O1 Mo2 O6 -6.9(9)
Mo1 O1 Mo2 O7 -78.8(4)
Mo1 O1 Mo2 O2 -2.1(3)
N1 Mo1 O2 Mo2 100(15)
O1 Mo1 O2 Mo2 -1.6(2)
O5 Mo1 O2 Mo2 90.0(3)
O4 Mo1 O2 Mo2 -91.9(3)
O3 Mo1 O2 Mo2 178.7(3)
N1 Mo1 O2 Mo5 -169(15)
O1 Mo1 O2 Mo5 88.7(3)
O5 Mo1 O2 Mo5 -179.7(3)
O4 Mo1 O2 Mo5 -1.6(2)
O3 Mo1 O2 Mo5 -91.0(3)
N1 Mo1 O2 Mo6 9(15)
O1 Mo1 O2 Mo6 -92.5(3)
O5 Mo1 O2 Mo6 -0.8(2)
O4 Mo1 O2 Mo6 177.3(3)
O3 Mo1 O2 Mo6 87.9(3)
N1 Mo1 O2 Mo3 -67(42)
O1 Mo1 O2 Mo3 -169(100)
O5 Mo1 O2 Mo3 -77(36)
O4 Mo1 O2 Mo3 101(36)
O3 Mo1 O2 Mo3 12(36)
N1 Mo1 O2 Mo4 -80(15)
O1 Mo1 O2 Mo4 178.2(3)
O5 Mo1 O2 Mo4 -90.2(3)
O4 Mo1 O2 Mo4 87.9(3)
O3 Mo1 O2 Mo4 -1.5(2)
O14 Mo2 O2 Mo1 96(17)
O1 Mo2 O2 Mo1 1.6(2)
O8 Mo2 O2 Mo1 -89.5(3)
O6 Mo2 O2 Mo1 179.4(3)
O7 Mo2 O2 Mo1 90.3(3)
O14 Mo2 O2 Mo5 6(17)
O1 Mo2 O2 Mo5 -88.7(3)
O8 Mo2 O2 Mo5 -179.8(3)
O6 Mo2 O2 Mo5 89.1(3)
O7 Mo2 O2 Mo5 0.0(2)
O14 Mo2 O2 Mo6 -174(100)
O1 Mo2 O2 Mo6 91.9(3)
O8 Mo2 O2 Mo6 0.7(2)
O6 Mo2 O2 Mo6 -90.4(3)
O7 Mo2 O2 Mo6 -179.5(3)
O14 Mo2 O2 Mo3 -84(17)
O1 Mo2 O2 Mo3 -178.5(3)
O8 Mo2 O2 Mo3 90.4(3)
O6 Mo2 O2 Mo3 -0.7(3)
O7 Mo2 O2 Mo3 -89.8(3)
O14 Mo2 O2 Mo4 -72(28)
O1 Mo2 O2 Mo4 -166(20)
O8 Mo2 O2 Mo4 103(20)
O6 Mo2 O2 Mo4 12(20)
O7 Mo2 O2 Mo4 -77(20)
C6 C1 C2 C3 2.7(17)
N1 C1 C2 C3 -175.7(10)
C6 C1 C2 C7 -176.9(12)
N1 C1 C2 C7 4.7(17)
Mo1 O2 Mo3 O15 137(35)
Mo2 O2 Mo3 O15 -30(11)
Mo5 O2 Mo3 O15 -121(11)
Mo6 O2 Mo3 O15 61(11)
Mo4 O2 Mo3 O15 150(11)
Mo1 O2 Mo3 O9 -12(36)
Mo2 O2 Mo3 O9 -179.1(3)
Mo5 O2 Mo3 O9 90.7(3)
Mo6 O2 Mo3 O9 -88.2(3)
Mo4 O2 Mo3 O9 1.1(2)
Mo1 O2 Mo3 O10 -103(36)
Mo2 O2 Mo3 O10 90.4(3)
Mo5 O2 Mo3 O10 0.1(3)
Mo6 O2 Mo3 O10 -178.7(3)
Mo4 O2 Mo3 O10 -89.4(3)
Mo1 O2 Mo3 O6 168(100)
Mo2 O2 Mo3 O6 0.7(3)
Mo5 O2 Mo3 O6 -89.6(3)
Mo6 O2 Mo3 O6 91.6(3)
Mo4 O2 Mo3 O6 -179.1(3)
Mo1 O2 Mo3 O11 78(36)
Mo2 O2 Mo3 O11 -88.8(3)
Mo5 O2 Mo3 O11 -179.1(3)
Mo6 O2 Mo3 O11 2.0(3)
Mo4 O2 Mo3 O11 91.4(3)
N1 Mo1 O3 Mo4 -179.3(4)
O1 Mo1 O3 Mo4 1.2(9)
O5 Mo1 O3 Mo4 80.9(4)
O4 Mo1 O3 Mo4 -76.5(4)
O2 Mo1 O3 Mo4 2.0(3)
C1 C2 C3 C4 -2.7(19)
C7 C2 C3 C4 176.8(13)
Mo1 O3 Mo4 O16 178.5(4)
Mo1 O3 Mo4 O12 74.4(4)
Mo1 O3 Mo4 O9 -7.7(8)
Mo1 O3 Mo4 O13 -78.3(4)
Mo1 O3 Mo4 O2 -1.9(3)
Mo1 O2 Mo4 O16 161(16)
Mo2 O2 Mo4 O16 -31(30)
Mo5 O2 Mo4 O16 -109(16)
Mo6 O2 Mo4 O16 71(16)
Mo3 O2 Mo4 O16 -19(16)
Mo1 O2 Mo4 O3 1.6(2)
Mo2 O2 Mo4 O3 169(20)
Mo5 O2 Mo4 O3 91.9(3)
Mo6 O2 Mo4 O3 -88.6(3)
Mo3 O2 Mo4 O3 -178.3(3)
Mo1 O2 Mo4 O12 -91.6(2)
Mo2 O2 Mo4 O12 76(20)
Mo5 O2 Mo4 O12 -1.3(2)
Mo6 O2 Mo4 O12 178.2(3)
Mo3 O2 Mo4 O12 88.5(2)
Mo1 O2 Mo4 O9 178.8(3)
Mo2 O2 Mo4 O9 -13(20)
Mo5 O2 Mo4 O9 -90.9(2)
Mo6 O2 Mo4 O9 88.6(2)
Mo3 O2 Mo4 O9 -1.1(2)
Mo1 O2 Mo4 O13 91.3(2)
Mo2 O2 Mo4 O13 -101(20)
Mo5 O2 Mo4 O13 -178.4(3)
Mo6 O2 Mo4 O13 1.1(2)
Mo3 O2 Mo4 O13 -88.6(2)
N1 Mo1 O4 Mo5 -178.1(4)
O1 Mo1 O4 Mo5 -76.3(4)
O5 Mo1 O4 Mo5 6.8(10)
O3 Mo1 O4 Mo5 80.5(4)
O2 Mo1 O4 Mo5 2.2(3)
C2 C3 C4 C5 1(2)
Mo1 O4 Mo5 O17 178.8(4)
Mo1 O4 Mo5 O7 75.0(4)
Mo1 O4 Mo5 O10 -7.0(9)
Mo1 O4 Mo5 O12 -78.9(4)
Mo1 O4 Mo5 O2 -2.1(3)
Mo1 O2 Mo5 O17 152(12)
Mo2 O2 Mo5 O17 -118(12)
Mo6 O2 Mo5 O17 37(20)
Mo3 O2 Mo5 O17 -28(12)
Mo4 O2 Mo5 O17 61(12)
Mo1 O2 Mo5 O4 1.7(3)
Mo2 O2 Mo5 O4 92.3(3)
Mo6 O2 Mo5 O4 -113(13)
Mo3 O2 Mo5 O4 -177.8(3)
Mo4 O2 Mo5 O4 -88.6(3)
Mo1 O2 Mo5 O7 -90.6(3)
Mo2 O2 Mo5 O7 0.0(2)
Mo6 O2 Mo5 O7 154(13)
Mo3 O2 Mo5 O7 89.9(3)
Mo4 O2 Mo5 O7 179.1(3)
Mo1 O2 Mo5 O10 179.4(3)
Mo2 O2 Mo5 O10 -90.1(3)
Mo6 O2 Mo5 O10 64(13)
Mo3 O2 Mo5 O10 -0.1(2)
Mo4 O2 Mo5 O10 89.1(3)
Mo1 O2 Mo5 O12 91.5(3)
Mo2 O2 Mo5 O12 -177.9(3)
Mo6 O2 Mo5 O12 -24(13)
Mo3 O2 Mo5 O12 -88.0(2)
Mo4 O2 Mo5 O12 1.2(2)
N1 Mo1 O5 Mo6 -178.6(4)
O1 Mo1 O5 Mo6 79.4(4)
O4 Mo1 O5 Mo6 -3.5(10)
O3 Mo1 O5 Mo6 -77.3(4)
O2 Mo1 O5 Mo6 1.1(3)
C3 C4 C5 C6 2(2)
Mo1 O5 Mo6 O18 -179.3(5)
Mo1 O5 Mo6 O13 76.4(4)
Mo1 O5 Mo6 O11 -6.2(10)
Mo1 O5 Mo6 O8 -77.2(4)
Mo1 O5 Mo6 O2 -1.1(3)
Mo1 O2 Mo6 O18 75(11)
Mo2 O2 Mo6 O18 -15(11)
Mo5 O2 Mo6 O18 -170(13)
Mo3 O2 Mo6 O18 -105(11)
Mo4 O2 Mo6 O18 165(11)
Mo1 O2 Mo6 O5 0.9(3)
Mo2 O2 Mo6 O5 -89.7(3)
Mo5 O2 Mo6 O5 116(13)
Mo3 O2 Mo6 O5 -179.6(3)
Mo4 O2 Mo6 O5 91.2(3)
Mo1 O2 Mo6 O13 -91.4(3)
Mo2 O2 Mo6 O13 178.0(3)
Mo5 O2 Mo6 O13 24(13)
Mo3 O2 Mo6 O13 88.1(3)
Mo4 O2 Mo6 O13 -1.1(2)
Mo1 O2 Mo6 O11 178.5(3)
Mo2 O2 Mo6 O11 87.9(3)
Mo5 O2 Mo6 O11 -66(13)
Mo3 O2 Mo6 O11 -2.0(3)
Mo4 O2 Mo6 O11 -91.2(3)
Mo1 O2 Mo6 O8 89.9(3)
Mo2 O2 Mo6 O8 -0.7(2)
Mo5 O2 Mo6 O8 -155(13)
Mo3 O2 Mo6 O8 -90.6(3)
Mo4 O2 Mo6 O8 -179.8(3)
O15 Mo3 O6 Mo2 178.1(4)
O9 Mo3 O6 Mo2 -0.5(9)
O10 Mo3 O6 Mo2 -78.1(4)
O11 Mo3 O6 Mo2 76.2(4)
O2 Mo3 O6 Mo2 -1.0(3)
O14 Mo2 O6 Mo3 179.8(5)
O1 Mo2 O6 Mo3 5.8(9)
O8 Mo2 O6 Mo3 -75.9(4)
O7 Mo2 O6 Mo3 77.6(4)
O2 Mo2 O6 Mo3 1.0(3)
C4 C5 C6 C1 -1.8(19)
C4 C5 C6 C8 -178.6(14)
N1 C1 C6 C5 177.9(11)
C2 C1 C6 C5 -0.4(18)
N1 C1 C6 C8 -5.3(18)
C2 C1 C6 C8 176.3(12)
O17 Mo5 O7 Mo2 178.5(4)
O4 Mo5 O7 Mo2 -76.9(4)
O10 Mo5 O7 Mo2 76.2(4)
O12 Mo5 O7 Mo2 4.6(8)
O2 Mo5 O7 Mo2 0.0(3)
O14 Mo2 O7 Mo5 -179.9(4)
O1 Mo2 O7 Mo5 77.0(4)
O8 Mo2 O7 Mo5 0.3(8)
O6 Mo2 O7 Mo5 -77.3(4)
O2 Mo2 O7 Mo5 0.0(3)
O14 Mo2 O8 Mo6 179.0(4)
O1 Mo2 O8 Mo6 -77.4(4)
O6 Mo2 O8 Mo6 75.9(4)
O7 Mo2 O8 Mo6 -1.2(8)
O2 Mo2 O8 Mo6 -0.9(3)
O18 Mo6 O8 Mo2 -179.6(4)
O5 Mo6 O8 Mo2 78.4(4)
O13 Mo6 O8 Mo2 -2.0(8)
O11 Mo6 O8 Mo2 -76.4(4)
O2 Mo6 O8 Mo2 0.9(3)
O15 Mo3 O9 Mo4 179.4(4)
O10 Mo3 O9 Mo4 75.4(4)
O6 Mo3 O9 Mo4 -2.0(9)
O11 Mo3 O9 Mo4 -78.5(4)
O2 Mo3 O9 Mo4 -1.5(3)
O16 Mo4 O9 Mo3 -178.8(4)
O3 Mo4 O9 Mo3 7.3(8)
O12 Mo4 O9 Mo3 -75.7(4)
O13 Mo4 O9 Mo3 78.5(4)
O2 Mo4 O9 Mo3 1.5(3)
O15 Mo3 O10 Mo5 178.2(4)
O9 Mo3 O10 Mo5 -77.8(4)
O6 Mo3 O10 Mo5 76.5(4)
O11 Mo3 O10 Mo5 1.4(10)
O2 Mo3 O10 Mo5 -0.2(3)
O17 Mo5 O10 Mo3 179.4(4)
O4 Mo5 O10 Mo3 5.1(9)
O7 Mo5 O10 Mo3 -77.4(4)
O12 Mo5 O10 Mo3 77.5(4)
O2 Mo5 O10 Mo3 0.2(3)
O15 Mo3 O11 Mo6 178.9(5)
O9 Mo3 O11 Mo6 75.0(4)
O10 Mo3 O11 Mo6 -4.3(10)
O6 Mo3 O11 Mo6 -79.4(4)
O2 Mo3 O11 Mo6 -2.7(4)
O18 Mo6 O11 Mo3 -179.1(5)
O5 Mo6 O11 Mo3 7.8(10)
O13 Mo6 O11 Mo3 -75.4(4)
O8 Mo6 O11 Mo3 78.9(4)
O2 Mo6 O11 Mo3 2.7(4)
O16 Mo4 O12 Mo5 -179.5(4)
O3 Mo4 O12 Mo5 -74.6(4)
O9 Mo4 O12 Mo5 77.9(4)
O13 Mo4 O12 Mo5 7.8(8)
O2 Mo4 O12 Mo5 1.7(3)
O17 Mo5 O12 Mo4 179.8(4)
O4 Mo5 O12 Mo4 75.8(4)
O7 Mo5 O12 Mo4 -6.3(8)
O10 Mo5 O12 Mo4 -78.5(4)
O2 Mo5 O12 Mo4 -1.7(3)
O18 Mo6 O13 Mo4 -178.0(4)
O5 Mo6 O13 Mo4 -75.2(4)
O11 Mo6 O13 Mo4 78.4(4)
O8 Mo6 O13 Mo4 4.4(8)
O2 Mo6 O13 Mo4 1.5(3)
O16 Mo4 O13 Mo6 179.6(4)
O3 Mo4 O13 Mo6 75.6(4)
O12 Mo4 O13 Mo6 -7.6(8)
O9 Mo4 O13 Mo6 -78.2(4)
O2 Mo4 O13 Mo6 -1.5(3)
C9A N1A C1A C2A 56.0(17)
C5A N1A C1A C2A 178.0(14)
C13A N1A C1A C2A -61.4(18)
N1A C1A C2A C3A -177.2(19)
C1A C2A C3A C4A 177(2)
C9A N1A C5A C6A -63.9(18)
C1A N1A C5A C6A 174.5(15)
C13A N1A C5A C6A 54.4(18)
N1A C5A C6A C7A 124(3)
C5A C6A C7A C8A -177(2)
C1A N1A C9A C10A 57.1(19)
C5A N1A C9A C10A -62.7(19)
C13A N1A C9A C10A 176.5(16)
N1A C9A C10A C11A 161(2)
C9A C10A C11A C12A -174(4)
C9A N1A C13A C14A 178.6(15)
C1A N1A C13A C14A -61.3(18)
C5A N1A C13A C14A 57.4(17)
N1A C13A C14A C15A -169.0(19)
C13A C14A C15A C16A -32(5)
C13B N1B C1B C2B 41.8(17)
C5B N1B C1B C2B 171.6(12)
C9B N1B C1B C2B -75.1(16)
N1B C1B C2B C3B 158.9(13)
C1B C2B C3B C4B 173.2(15)
C1B N1B C5B C6B 178.1(12)
C13B N1B C5B C6B -57.8(18)
C9B N1B C5B C6B 69.8(18)
N1B C5B C6B C7B 175.1(12)
C5B C6B C7B C8B 179.1(15)
C1B N1B C9B C10B 161.5(12)
C13B N1B C9B C10B 45.4(19)
C5B N1B C9B C10B -86.9(16)
N1B C9B C10B C11B 178.3(12)
C9B C10B C11B C12B 177.8(12)
C1B N1B C13B C14B 66.7(18)
C5B N1B C13B C14B -56(2)
C9B N1B C13B C14B 177.6(16)
N1B C13B C14B C15B 179.7(15)
C13B C14B C15B C16B -65(3)
